data_7054696
loop_
_publ_author_name
'\,Senocak, Ay\,seg\"ul'
'Karada\(g, Ahmet'
'Soylu, Mustafa Serkan'
'Anda\,c, \"Omer'

_publ_section_title
;
 Two novel cyanido-bridged polymeric complexes with suspension bridge type
 connections and a series of related complex salts: crystallographic and
 thermal characterizations
;
_journal_issue 5
_journal_name_full 'New J. Chem.'
_journal_page_first 3675
_journal_paper_doi 10.1039/C5NJ00071H
_journal_volume 39
_journal_year 2015
_chemical_formula_moiety 'C12 H32 Cd N4 O4, C4 N4 Pd'
_chemical_formula_sum 'C16 H32 Cd N8 O4 Pd'
_chemical_formula_weight 619.30
_chemical_name_systematic
;
Bis(2,2'-(ethylenedioxy)bis-(ethylamine))Cadmium(II) tetracyano palladate (II)
;
_space_group_crystal_system monoclinic
_space_group_IT_number 15
_space_group_name_Hall '-C 2yc'
_space_group_name_H-M_alt 'C 1 2/c 1'
_atom_sites_solution_hydrogens geom
_atom_sites_solution_primary direct
_atom_sites_solution_secondary difmap
_audit_creation_method SHELXL-97
_audit_update_record
;
2010-02-02 deposited with the CCDC.
2015-02-19 downloaded from the CCDC.
;
_cell_angle_alpha 90.00
_cell_angle_beta 133.390(5)
_cell_angle_gamma 90.00
_cell_formula_units_Z 4
_cell_length_a 18.5700(14)
_cell_length_b 10.3191(7)
_cell_length_c 17.2851(14)
_cell_measurement_reflns_used 82387
_cell_measurement_temperature 296(2)
_cell_measurement_theta_max 28.11
_cell_measurement_theta_min 1.62
_cell_volume 2407.0(4)
_computing_cell_refinement 'STOE X-AREA'
_computing_data_collection 'STOE X-AREA'
_computing_data_reduction 'STOE X-RED'
_computing_molecular_graphics 'Ortep-3 for Windows (Farrugia, 1997)'
_computing_publication_material 'SHELXL-97 (Sheldrick, 1997)'
_computing_structure_refinement 'SHELXL-97 (Sheldrick, 1997)'
_computing_structure_solution 'SHELXS-97 (Sheldrick, 1990)'
_diffrn_ambient_temperature 296(2)
_diffrn_detector 'image plate (34 cm diameter)'
_diffrn_detector_area_resol_mean 6.67
_diffrn_detector_type STOE
_diffrn_measured_fraction_theta_full 0.978
_diffrn_measured_fraction_theta_max 0.978
_diffrn_measurement_details
;
450 frames, detector distance = 100 mm
;
_diffrn_measurement_device '2-circle goniometer'
_diffrn_measurement_device_type 'STOE IPDS 2'
_diffrn_measurement_method 'rotation method'
_diffrn_radiation_collimation '0.5 mm diameter, multiple pinhole'
_diffrn_radiation_monochromator 'plane graphite'
_diffrn_radiation_polarisn_norm 0
_diffrn_radiation_source 'fine-focus sealed tube'
_diffrn_radiation_type MoK\a
_diffrn_radiation_wavelength 0.71073
_diffrn_reflns_av_R_equivalents 0.0821
_diffrn_reflns_av_sigmaI/netI 0.0472
_diffrn_reflns_limit_h_max 24
_diffrn_reflns_limit_h_min -24
_diffrn_reflns_limit_k_max 13
_diffrn_reflns_limit_k_min -13
_diffrn_reflns_limit_l_max 22
_diffrn_reflns_limit_l_min -22
_diffrn_reflns_number 17480
_diffrn_reflns_theta_full 27.77
_diffrn_reflns_theta_max 27.77
_diffrn_reflns_theta_min 2.33
_diffrn_source 'sealed X-ray tube, 12 x 0.4 mm long-fine focus'
_diffrn_source_current 40
_diffrn_source_power 2.00
_diffrn_source_voltage 50
_exptl_absorpt_coefficient_mu 1.667
_exptl_absorpt_correction_T_max 0.3948
_exptl_absorpt_correction_T_min 0.2215
_exptl_absorpt_correction_type integration
_exptl_crystal_colour gray
_exptl_crystal_density_diffrn 1.709
_exptl_crystal_density_method 'not measured'
_exptl_crystal_description prism
_exptl_crystal_F_000 1240
_exptl_crystal_size_max 0.560
_exptl_crystal_size_mid 0.463
_exptl_crystal_size_min 0.320
_refine_diff_density_max 0.687
_refine_diff_density_min -0.741
_refine_diff_density_rms 0.130
_refine_ls_extinction_method none
_refine_ls_goodness_of_fit_ref 1.100
_refine_ls_hydrogen_treatment constr
_refine_ls_matrix_type full
_refine_ls_number_parameters 138
_refine_ls_number_reflns 2784
_refine_ls_number_restraints 0
_refine_ls_restrained_S_all 1.100
_refine_ls_R_factor_all 0.0437
_refine_ls_R_factor_gt 0.0403
_refine_ls_shift/su_max 0.000
_refine_ls_shift/su_mean 0.000
_refine_ls_structure_factor_coef Fsqd
_refine_ls_weighting_details 'calc w=1/[\s^2^(Fo^2^)+(0.0520P)^2^+2.8955P] where P=(Fo^2^+2Fc^2^)/3'
_refine_ls_weighting_scheme calc
_refine_ls_wR_factor_gt 0.0970
_refine_ls_wR_factor_ref 0.0993
_reflns_number_gt 2584
_reflns_number_total 2784
_reflns_threshold_expression I>2\s(I)
_cod_data_source_file c5nj00071h1.cif
_cod_data_source_block akara13
_cod_depositor_comments
;
 Updating space group information.

 Antanas Vaitkus,
 2018-08-02

 Adding full bibliography for 7054696--7054699.cif.
;
_cod_original_cell_volume 2407.0(3)
_cod_original_sg_symbol_H-M 'C 2/c'
_cod_database_code 7054696

loop_
_space_group_symop_id
_space_group_symop_operation_xyz
1 'x, y, z'
2 '-x, y, -z+1/2'
3 'x+1/2, y+1/2, z'
4 '-x+1/2, y+1/2, -z+1/2'
5 '-x, -y, -z'
6 'x, -y, z-1/2'
7 '-x+1/2, -y+1/2, -z'
8 'x+1/2, -y+1/2, z-1/2'

loop_
_atom_site_label
_atom_site_type_symbol
_atom_site_fract_x
_atom_site_fract_y
_atom_site_fract_z
_atom_site_U_iso_or_equiv
_atom_site_adp_type
_atom_site_occupancy
_atom_site_symmetry_multiplicity
_atom_site_calc_flag
_atom_site_refinement_flags
C1 C 0.3602(3) 0.4982(3) 0.4987(3) 0.0600(9) Uani 1 1 d .
H1A H 0.4170 0.4991 0.5062 0.072 Uiso 1 1 calc R
H1B H 0.3010 0.5105 0.4240 0.072 Uiso 1 1 calc R
C2 C 0.3547(3) 0.3696(4) 0.5354(3) 0.0617(9) Uani 1 1 d .
H2A H 0.2953 0.3648 0.5230 0.074 Uiso 1 1 calc R
H2B H 0.3533 0.2995 0.4971 0.074 Uiso 1 1 calc R
C3 C 0.4496(3) 0.2425(3) 0.6953(3) 0.0684(10) Uani 1 1 d .
H3A H 0.4415 0.1685 0.6554 0.082 Uiso 1 1 calc R
H3B H 0.3994 0.2381 0.6984 0.082 Uiso 1 1 calc R
C4 C 0.6365(3) 0.6370(4) 0.7003(3) 0.0660(9) Uani 1 1 d .
H4A H 0.5835 0.6405 0.6234 0.079 Uiso 1 1 calc R
H4B H 0.6982 0.6225 0.7185 0.079 Uiso 1 1 calc R
C5 C 0.6418(3) 0.7638(4) 0.7466(4) 0.0653(9) Uani 1 1 d .
H5A H 0.6970 0.7634 0.8233 0.078 Uiso 1 1 calc R
H5B H 0.6511 0.8344 0.7171 0.078 Uiso 1 1 calc R
C6 C 0.5478(3) 0.8942(3) 0.7633(4) 0.0670(10) Uani 1 1 d .
H6A H 0.5516 0.9700 0.7330 0.080 Uiso 1 1 calc R
H6B H 0.6034 0.8962 0.8399 0.080 Uiso 1 1 calc R
C7 C 0.6147(3) 1.0050(4) 0.5125(3) 0.0585(9) Uani 1 1 d .
C8 C 0.4550(3) 0.8246(4) 0.4331(4) 0.0662(10) Uani 1 1 d .
N1 N 0.3689(2) 0.6048(3) 0.5614(2) 0.0556(7) Uani 1 1 d .
H1C H 0.3112 0.6136 0.5443 0.067 Uiso 1 1 calc R
H1D H 0.3807 0.6793 0.5447 0.067 Uiso 1 1 calc R
N2 N 0.6185(2) 0.5286(3) 0.7409(3) 0.0555(7) Uani 1 1 d .
H2C H 0.6762 0.5080 0.8065 0.067 Uiso 1 1 calc R
H2D H 0.5991 0.4592 0.6989 0.067 Uiso 1 1 calc R
N3 N 0.6804(3) 1.0178(5) 0.5209(3) 0.0805(11) Uani 1 1 d .
N4 N 0.4251(4) 0.7246(4) 0.3959(4) 0.0971(14) Uani 1 1 d .
O1 O 0.44044(19) 0.3602(2) 0.6460(2) 0.0592(6) Uani 1 1 d .
O2 O 0.55124(19) 0.7797(2) 0.7205(2) 0.0592(6) Uani 1 1 d .
Pd1 Pd 0.5000 1.0000 0.5000 0.05062(13) Uani 1 2 d S
Cd1 Cd 0.5000 0.56733(3) 0.7500 0.04714(12) Uani 1 2 d S

loop_
_atom_site_aniso_label
_atom_site_aniso_U_11
_atom_site_aniso_U_22
_atom_site_aniso_U_33
_atom_site_aniso_U_23
_atom_site_aniso_U_13
_atom_site_aniso_U_12
C1 0.065(2) 0.059(2) 0.0528(19) -0.0027(15) 0.0395(18) 0.0010(15)
C2 0.0624(19) 0.0549(18) 0.0614(19) -0.0124(17) 0.0401(17) -0.0050(16)
C3 0.095(3) 0.0379(15) 0.079(2) -0.0032(16) 0.063(2) -0.0085(17)
C4 0.074(2) 0.067(2) 0.077(2) -0.006(2) 0.059(2) -0.0065(19)
C5 0.075(2) 0.0545(18) 0.079(2) -0.0046(18) 0.057(2) -0.0128(17)
C6 0.088(3) 0.0398(15) 0.083(3) -0.0057(17) 0.062(2) -0.0055(16)
C7 0.0569(19) 0.064(2) 0.061(2) -0.0098(16) 0.0430(18) -0.0042(15)
C8 0.072(2) 0.057(2) 0.085(3) -0.0135(19) 0.060(2) -0.0053(18)
N1 0.0596(15) 0.0477(14) 0.0578(15) -0.0010(13) 0.0397(14) -0.0010(12)
N2 0.0579(16) 0.0502(14) 0.0608(17) -0.0071(14) 0.0417(14) -0.0012(13)
N3 0.061(2) 0.112(3) 0.076(2) -0.018(2) 0.0497(19) -0.010(2)
N4 0.110(3) 0.068(2) 0.141(4) -0.038(3) 0.097(3) -0.023(2)
O1 0.0678(14) 0.0427(11) 0.0630(14) 0.0005(11) 0.0433(12) -0.0027(11)
O2 0.0711(15) 0.0428(11) 0.0707(15) -0.0058(11) 0.0514(13) -0.0054(11)
Pd1 0.0530(2) 0.0485(2) 0.0572(2) -0.00304(14) 0.04044(19) -0.00056(13)
Cd1 0.05374(19) 0.03937(17) 0.0517(2) 0.000 0.03753(16) 0.000

loop_
_atom_type_symbol
_atom_type_description
_atom_type_scat_dispersion_real
_atom_type_scat_dispersion_imag
_atom_type_scat_source
C C 0.0033 0.0016 'International Tables Vol C Tables 4.2.6.8 and 6.1.1.4'
H H 0.0000 0.0000 'International Tables Vol C Tables 4.2.6.8 and 6.1.1.4'
N N 0.0061 0.0033 'International Tables Vol C Tables 4.2.6.8 and 6.1.1.4'
O O 0.0106 0.0060 'International Tables Vol C Tables 4.2.6.8 and 6.1.1.4'
Pd Pd -0.9988 1.0072 'International Tables Vol C Tables 4.2.6.8 and 6.1.1.4'
Cd Cd -0.8075 1.2024 'International Tables Vol C Tables 4.2.6.8 and 6.1.1.4'

loop_
_exptl_crystal_face_index_h
_exptl_crystal_face_index_k
_exptl_crystal_face_index_l
_exptl_crystal_face_perp_dist
4 24 -17 0.1650
19 -19 -10 0.1997
28 -27 -30 0.2312
0 10 17 0.2140
13 -8 -26 0.2685
-1 0 1 0.2383
28 -8 -17 0.2761
21 -5 -7 0.2743
-30 -9 -8 0.3440
-15 -8 20 0.1940
1 1 -2 0.1462
4 -4 -7 0.2440
27 5 -16 0.3135
-28 -4 9 0.3480
-30 14 13 0.3235
19 0 -9 0.3101
-2 -19 13 0.2440
-20 -15 16 0.3265
11 0 2 0.2346
-4 -2 5 0.2040
-18 4 19 0.2482

loop_
_geom_angle_atom_site_label_1
_geom_angle_atom_site_label_2
_geom_angle_atom_site_label_3
_geom_angle
_geom_angle_site_symmetry_1
_geom_angle_site_symmetry_3
N1 C1 C2 110.7(3) . .
N1 C1 H1A 109.5 . .
C2 C1 H1A 109.5 . .
N1 C1 H1B 109.5 . .
C2 C1 H1B 109.5 . .
H1A C1 H1B 108.1 . .
O1 C2 C1 106.9(3) . .
O1 C2 H2A 110.3 . .
C1 C2 H2A 110.3 . .
O1 C2 H2B 110.3 . .
C1 C2 H2B 110.3 . .
H2A C2 H2B 108.6 . .
O1 C3 C3 106.8(3) . 2_656
O1 C3 H3A 110.4 . .
C3 C3 H3A 110.4 2_656 .
O1 C3 H3B 110.4 . .
C3 C3 H3B 110.4 2_656 .
H3A C3 H3B 108.6 . .
N2 C4 C5 111.2(3) . .
N2 C4 H4A 109.4 . .
C5 C4 H4A 109.4 . .
N2 C4 H4B 109.4 . .
C5 C4 H4B 109.4 . .
H4A C4 H4B 108.0 . .
O2 C5 C4 107.6(3) . .
O2 C5 H5A 110.2 . .
C4 C5 H5A 110.2 . .
O2 C5 H5B 110.2 . .
C4 C5 H5B 110.2 . .
H5A C5 H5B 108.5 . .
O2 C6 C6 108.0(3) . 2_656
O2 C6 H6A 110.1 . .
C6 C6 H6A 110.1 2_656 .
O2 C6 H6B 110.1 . .
C6 C6 H6B 110.1 2_656 .
H6A C6 H6B 108.4 . .
N3 C7 Pd1 174.7(4) . .
N4 C8 Pd1 175.4(4) . .
C1 N1 Cd1 112.0(2) . .
C1 N1 H1C 109.2 . .
Cd1 N1 H1C 109.2 . .
C1 N1 H1D 109.2 . .
Cd1 N1 H1D 109.2 . .
H1C N1 H1D 107.9 . .
C4 N2 Cd1 115.5(2) . .
C4 N2 H2C 108.4 . .
Cd1 N2 H2C 108.4 . .
C4 N2 H2D 108.4 . .
Cd1 N2 H2D 108.4 . .
H2C N2 H2D 107.5 . .
C2 O1 C3 115.2(3) . .
C2 O1 Cd1 116.2(2) . .
C3 O1 Cd1 119.0(2) . .
C6 O2 C5 113.5(3) . .
C6 O2 Cd1 116.7(2) . .
C5 O2 Cd1 110.9(2) . .
C7 Pd1 C7 180.000(1) . 5_676
C7 Pd1 C8 85.55(16) . 5_676
C7 Pd1 C8 94.45(16) 5_676 5_676
C7 Pd1 C8 94.45(16) . .
C7 Pd1 C8 85.55(16) 5_676 .
C8 Pd1 C8 180.000(1) 5_676 .
N2 Cd1 N2 160.37(16) . 2_656
N2 Cd1 N1 89.75(11) . 2_656
N2 Cd1 N1 93.39(11) 2_656 2_656
N2 Cd1 N1 93.39(11) . .
N2 Cd1 N1 89.75(11) 2_656 .
N1 Cd1 N1 161.51(14) 2_656 .
N2 Cd1 O1 77.22(10) . .
N2 Cd1 O1 86.03(11) 2_656 .
N1 Cd1 O1 130.17(9) 2_656 .
N1 Cd1 O1 68.21(9) . .
N2 Cd1 O1 86.03(10) . 2_656
N2 Cd1 O1 77.22(10) 2_656 2_656
N1 Cd1 O1 68.21(9) 2_656 2_656
N1 Cd1 O1 130.17(9) . 2_656
O1 Cd1 O1 63.11(12) . 2_656
N2 Cd1 O2 68.93(10) . .
N2 Cd1 O2 130.51(10) 2_656 .
N1 Cd1 O2 87.94(9) 2_656 .
N1 Cd1 O2 76.26(9) . .
O1 Cd1 O2 128.60(8) . .
O1 Cd1 O2 145.68(8) 2_656 .
N2 Cd1 O2 130.51(10) . 2_656
N2 Cd1 O2 68.93(10) 2_656 2_656
N1 Cd1 O2 76.26(9) 2_656 2_656
N1 Cd1 O2 87.94(9) . 2_656
O1 Cd1 O2 145.68(8) . 2_656
O1 Cd1 O2 128.60(8) 2_656 2_656
O2 Cd1 O2 63.42(11) . 2_656

loop_
_geom_bond_atom_site_label_1
_geom_bond_atom_site_label_2
_geom_bond_distance
_geom_bond_site_symmetry_2
C1 N1 1.473(5) .
C1 C2 1.504(6) .
C1 H1A 0.9700 .
C1 H1B 0.9700 .
C2 O1 1.420(4) .
C2 H2A 0.9700 .
C2 H2B 0.9700 .
C3 O1 1.425(4) .
C3 C3 1.489(9) 2_656
C3 H3A 0.9700 .
C3 H3B 0.9700 .
C4 N2 1.475(5) .
C4 C5 1.501(6) .
C4 H4A 0.9700 .
C4 H4B 0.9700 .
C5 O2 1.419(5) .
C5 H5A 0.9700 .
C5 H5B 0.9700 .
C6 O2 1.419(4) .
C6 C6 1.498(8) 2_656
C6 H6A 0.9700 .
C6 H6B 0.9700 .
C7 N3 1.131(5) .
C7 Pd1 1.989(4) .
C8 N4 1.139(6) .
C8 Pd1 1.996(4) .
N1 Cd1 2.408(3) .
N1 H1C 0.9000 .
N1 H1D 0.9000 .
N2 Cd1 2.346(3) .
N2 H2C 0.9000 .
N2 H2D 0.9000 .
O1 Cd1 2.509(2) .
O2 Cd1 2.576(2) .
Pd1 C7 1.989(4) 5_676
Pd1 C8 1.996(4) 5_676
Cd1 N2 2.346(3) 2_656
Cd1 N1 2.408(3) 2_656
Cd1 O1 2.509(2) 2_656
Cd1 O2 2.576(2) 2_656

loop_
_geom_hbond_atom_site_label_D
_geom_hbond_atom_site_label_H
_geom_hbond_atom_site_label_A
_geom_hbond_distance_DH
_geom_hbond_distance_HA
_geom_hbond_distance_DA
_geom_hbond_angle_DHA
_geom_hbond_site_symmetry_A
N1 H1C N3 0.90 2.39 3.192(5) 149 3_445
N2 H2C N3 0.90 2.26 3.128(5) 163 4_646
N2 H2D N4 0.90 2.34 3.232(5) 171 5_666

loop_
_geom_torsion_atom_site_label_1
_geom_torsion_atom_site_label_2
_geom_torsion_atom_site_label_3
_geom_torsion_atom_site_label_4
_geom_torsion
_geom_torsion_site_symmetry_1
_geom_torsion_site_symmetry_4
N1 C1 C2 O1 -56.3(4) . .
N2 C4 C5 O2 -57.7(4) . .
C2 C1 N1 Cd1 50.9(4) . .
C5 C4 N2 Cd1 42.6(4) . .
C1 C2 O1 C3 -178.8(3) . .
C1 C2 O1 Cd1 35.2(4) . .
C3 C3 O1 C2 170.9(4) 2_656 .
C3 C3 O1 Cd1 -44.2(5) 2_656 .
C6 C6 O2 C5 -176.0(4) 2_656 .
C6 C6 O2 Cd1 -45.2(5) 2_656 .
C4 C5 O2 C6 177.6(3) . .
C4 C5 O2 Cd1 43.9(4) . .
C4 N2 Cd1 N2 159.4(3) . 2_656
C4 N2 Cd1 N1 -101.2(3) . 2_656
C4 N2 Cd1 N1 60.6(3) . .
C4 N2 Cd1 O1 127.3(3) . .
C4 N2 Cd1 O1 -169.4(3) . 2_656
C4 N2 Cd1 O2 -13.3(2) . .
C4 N2 Cd1 O2 -29.6(3) . 2_656
C1 N1 Cd1 N2 52.4(3) . .
C1 N1 Cd1 N2 -108.2(3) . 2_656
C1 N1 Cd1 N1 151.8(2) . 2_656
C1 N1 Cd1 O1 -22.4(2) . .
C1 N1 Cd1 O1 -35.3(3) . 2_656
C1 N1 Cd1 O2 119.7(3) . .
C1 N1 Cd1 O2 -177.1(2) . 2_656
C2 O1 Cd1 N2 -106.9(3) . .
C3 O1 Cd1 N2 108.5(3) . .
C2 O1 Cd1 N2 83.4(3) . 2_656
C3 O1 Cd1 N2 -61.2(3) . 2_656
C2 O1 Cd1 N1 174.5(2) . 2_656
C3 O1 Cd1 N1 29.9(3) . 2_656
C2 O1 Cd1 N1 -7.9(2) . .
C3 O1 Cd1 N1 -152.5(3) . .
C2 O1 Cd1 O1 161.0(3) . 2_656
C3 O1 Cd1 O1 16.5(2) . 2_656
C2 O1 Cd1 O2 -57.7(3) . .
C3 O1 Cd1 O2 157.7(3) . .
C2 O1 Cd1 O2 41.2(3) . 2_656
C3 O1 Cd1 O2 -103.4(3) . 2_656
C6 O2 Cd1 N2 -149.6(3) . .
C5 O2 Cd1 N2 -17.6(2) . .
C6 O2 Cd1 N2 33.6(3) . 2_656
C5 O2 Cd1 N2 165.6(2) . 2_656
C6 O2 Cd1 N1 -59.1(3) . 2_656
C5 O2 Cd1 N1 72.9(2) . 2_656
C6 O2 Cd1 N1 111.2(3) . .
C5 O2 Cd1 N1 -116.8(2) . .
C6 O2 Cd1 O1 158.0(2) . .
C5 O2 Cd1 O1 -70.0(3) . .
C6 O2 Cd1 O1 -103.7(3) . 2_656
C5 O2 Cd1 O1 28.3(3) . 2_656
C6 O2 Cd1 O2 16.6(2) . 2_656
C5 O2 Cd1 O2 148.6(3) . 2_656
